data_7044489
loop_
_publ_author_name
'Xu, Xiu ling'
'Hu, Fan'
'Shuai, Qi'

_publ_section_title
;
 Facile synthesis of highly biocompatible folic acid-functionalized SiO2
 encapsulated rare-earth metal complexes nanoparticles and its application
 on targeted metal-based complex delivery
;
_journal_name_full 'Dalton Trans.'
_journal_paper_doi 10.1039/C7DT03000B
_journal_year 2017
_chemical_formula_sum 'C48 H48 Cl6 Er2 O24'
_chemical_formula_weight 1556.08
_chemical_name_systematic
;
 ?
;
_space_group_IT_number 61
_symmetry_cell_setting orthorhombic
_symmetry_space_group_name_Hall '-P 2ac 2ab'
_symmetry_space_group_name_H-M 'P b c a'
_atom_sites_solution_hydrogens geom
_atom_sites_solution_primary direct
_atom_sites_solution_secondary difmap
_audit_creation_method SHELXL-97
_audit_update_record
;
2017-07-11 deposited with the CCDC.
2017-10-18 downloaded from the CCDC.
;
_cell_angle_alpha 90.00
_cell_angle_beta 90.00
_cell_angle_gamma 90.00
_cell_formula_units_Z 4
_cell_length_a 14.528(3)
_cell_length_b 9.303(2)
_cell_length_c 39.895(7)
_cell_measurement_reflns_used 8766
_cell_measurement_temperature 298(2)
_cell_measurement_theta_max 27.74
_cell_measurement_theta_min 2.47
_cell_volume 5392.0(19)
_computing_cell_refinement 'Bruker SMART'
_computing_data_collection 'Bruker SMART'
_computing_data_reduction 'Bruker SAINT'
_computing_molecular_graphics 'Bruker SHELXTL'
_computing_publication_material 'Bruker SHELXTL'
_computing_structure_refinement 'Bruker SHELXTL'
_computing_structure_solution 'Bruker SHELXTL'
_diffrn_ambient_temperature 298(2)
_diffrn_measured_fraction_theta_full 0.976
_diffrn_measured_fraction_theta_max 0.976
_diffrn_measurement_device_type 'CCD area detector'
_diffrn_measurement_method 'phi and omega scans'
_diffrn_radiation_monochromator graphite
_diffrn_radiation_source 'fine-focus sealed tube'
_diffrn_radiation_type MoK\a
_diffrn_radiation_wavelength 0.71073
_diffrn_reflns_av_R_equivalents 0.1381
_diffrn_reflns_av_sigmaI/netI 0.0958
_diffrn_reflns_limit_h_max 17
_diffrn_reflns_limit_h_min -17
_diffrn_reflns_limit_k_max 9
_diffrn_reflns_limit_k_min -11
_diffrn_reflns_limit_l_max 47
_diffrn_reflns_limit_l_min -39
_diffrn_reflns_number 23124
_diffrn_reflns_theta_full 25.30
_diffrn_reflns_theta_max 25.30
_diffrn_reflns_theta_min 2.48
_exptl_absorpt_coefficient_mu 3.474
_exptl_absorpt_correction_T_max 0.4771
_exptl_absorpt_correction_T_min 0.4221
_exptl_absorpt_correction_type multi-scan
_exptl_absorpt_process_details sadabs
_exptl_crystal_density_diffrn 1.917
_exptl_crystal_density_method 'not measured'
_exptl_crystal_F_000 3064
_exptl_crystal_size_max 0.30
_exptl_crystal_size_mid 0.30
_exptl_crystal_size_min 0.25
_refine_diff_density_max 2.354
_refine_diff_density_min -3.729
_refine_diff_density_rms 0.264
_refine_ls_extinction_method none
_refine_ls_goodness_of_fit_ref 1.160
_refine_ls_hydrogen_treatment mixed
_refine_ls_matrix_type full
_refine_ls_number_parameters 361
_refine_ls_number_reflns 4795
_refine_ls_number_restraints 12
_refine_ls_restrained_S_all 1.159
_refine_ls_R_factor_all 0.1166
_refine_ls_R_factor_gt 0.0972
_refine_ls_shift/su_max 0.004
_refine_ls_shift/su_mean 0.000
_refine_ls_structure_factor_coef Fsqd
_refine_ls_weighting_details 'calc w=1/[\s^2^(Fo^2^)+(0.0551P)^2^+151.4536P] where P=(Fo^2^+2Fc^2^)/3'
_refine_ls_weighting_scheme calc
_refine_ls_wR_factor_gt 0.1981
_refine_ls_wR_factor_ref 0.2067
_reflns_number_gt 3876
_reflns_number_total 4795
_reflns_threshold_expression >2sigma(I)
_cod_data_source_file c7dt03000b2.cif
_cod_data_source_block ccl35
_cod_original_sg_symbol_H-M Pbca
_cod_database_code 7044489

loop_
_symmetry_equiv_pos_as_xyz
'x, y, z'
'-x+1/2, -y, z+1/2'
'x+1/2, -y+1/2, -z'
'-x, y+1/2, -z+1/2'
'-x, -y, -z'
'x-1/2, y, -z-1/2'
'-x-1/2, y-1/2, z'
'x, -y-1/2, z-1/2'

loop_
_atom_site_label
_atom_site_type_symbol
_atom_site_fract_x
_atom_site_fract_y
_atom_site_fract_z
_atom_site_U_iso_or_equiv
_atom_site_adp_type
_atom_site_occupancy
_atom_site_symmetry_multiplicity
_atom_site_calc_flag
_atom_site_refinement_flags
Er1 Er 0.58842(3) 0.20921(5) 0.014352(11) 0.01978(12) Uani 1 1 d .
O1 O 0.7026(5) 0.2618(8) -0.02836(19) 0.0289(18) Uani 1 1 d .
O2 O 0.5856(5) 0.4082(9) -0.0256(2) 0.041(2) Uani 1 1 d .
O3 O 0.6478(5) 0.5774(8) -0.07300(18) 0.0268(18) Uani 1 1 d .
O4 O 0.7165(4) 0.2676(7) 0.04456(17) 0.0225(16) Uani 1 1 d .
O5 O 0.8515(5) 0.1619(9) 0.0443(2) 0.038(2) Uani 1 1 d .
O6 O 0.8287(6) 0.0531(10) 0.10448(19) 0.039(2) Uani 1 1 d .
O7 O 0.5475(5) 0.0704(7) 0.06104(16) 0.0243(17) Uani 1 1 d .
O8 O 0.4703(5) -0.0828(8) 0.02889(17) 0.0269(18) Uani 1 1 d .
O9 O 0.5270(6) -0.1064(8) 0.11437(18) 0.037(2) Uani 1 1 d .
Cl1 Cl 0.4665(4) -0.4489(6) 0.23530(11) 0.1087(18) Uani 1 1 d .
Cl2 Cl 0.8171(4) -0.1596(4) 0.24185(9) 0.0695(13) Uani 1 1 d .
Cl3 Cl 0.6759(4) 0.8731(4) -0.20137(9) 0.0794(15) Uani 1 1 d .
C1 C 0.6615(7) 0.3719(11) -0.0374(3) 0.022(2) Uani 1 1 d U
C2 C 0.7045(7) 0.4594(11) -0.0654(2) 0.023(2) Uani 1 1 d .
H2A H 0.7648 0.4932 -0.0585 0.027 Uiso 1 1 calc R
H2B H 0.7121 0.3997 -0.0851 0.027 Uiso 1 1 calc R
C3 C 0.6613(7) 0.6458(11) -0.1035(2) 0.024(2) Uani 1 1 d .
C4 C 0.5974(8) 0.7499(12) -0.1105(3) 0.029(3) Uani 1 1 d .
H4 H 0.5517 0.7727 -0.0950 0.035 Uiso 1 1 calc R
C5 C 0.7319(8) 0.6148(13) -0.1252(3) 0.036(3) Uani 1 1 d .
H5 H 0.7761 0.5469 -0.1195 0.043 Uiso 1 1 calc R
C6 C 0.6025(9) 0.8198(11) -0.1408(3) 0.035(3) Uani 1 1 d .
H6 H 0.5594 0.8900 -0.1461 0.042 Uiso 1 1 calc R
C7 C 0.7366(10) 0.6847(13) -0.1553(3) 0.043(3) Uani 1 1 d .
H7 H 0.7838 0.6634 -0.1703 0.052 Uiso 1 1 calc R
C8 C 0.6721(11) 0.7857(13) -0.1635(3) 0.044(3) Uani 1 1 d .
C9 C 0.7799(7) 0.1950(11) 0.0580(3) 0.026(2) Uani 1 1 d .
C10 C 0.7633(9) 0.1556(13) 0.0937(3) 0.034(3) Uani 1 1 d .
H10A H 0.7676 0.2408 0.1076 0.040 Uiso 1 1 calc R
H10B H 0.7018 0.1162 0.0961 0.040 Uiso 1 1 calc R
C11 C 0.8254(8) 0.0082(12) 0.1369(3) 0.029(3) Uani 1 1 d .
C12 C 0.7673(11) 0.0684(17) 0.1605(3) 0.059(4) Uani 1 1 d .
H12 H 0.7291 0.1443 0.1545 0.071 Uiso 1 1 calc R
C13 C 0.8838(9) -0.1008(14) 0.1465(3) 0.044(3) Uani 1 1 d .
H13 H 0.9249 -0.1405 0.1312 0.052 Uiso 1 1 calc R
C14 C 0.7657(12) 0.0168(17) 0.1927(3) 0.064(5) Uani 1 1 d .
H14 H 0.7259 0.0567 0.2084 0.077 Uiso 1 1 calc R
C15 C 0.8807(11) -0.1503(14) 0.1788(3) 0.050(4) Uani 1 1 d .
H15 H 0.9194 -0.2250 0.1851 0.060 Uiso 1 1 calc R
C16 C 0.8226(11) -0.0930(14) 0.2017(3) 0.046(4) Uani 1 1 d .
C17 C 0.5017(7) -0.0440(11) 0.0562(3) 0.022(2) Uani 1 1 d .
C18 C 0.4839(8) -0.1479(11) 0.0848(2) 0.025(2) Uani 1 1 d U
H18A H 0.4181 -0.1545 0.0887 0.030 Uiso 1 1 calc R
H18B H 0.5057 -0.2426 0.0784 0.030 Uiso 1 1 calc R
C19 C 0.5091(8) -0.1898(12) 0.1426(2) 0.031(3) Uani 1 1 d .
C20 C 0.4588(10) -0.3144(14) 0.1413(3) 0.046(4) Uani 1 1 d .
H20 H 0.4348 -0.3461 0.1210 0.056 Uiso 1 1 calc R
C21 C 0.5454(15) -0.1475(17) 0.1720(4) 0.073(5) Uani 1 1 d .
H21 H 0.5796 -0.0631 0.1727 0.087 Uiso 1 1 calc R
C22 C 0.4440(11) -0.3929(18) 0.1702(4) 0.069(5) Uani 1 1 d .
H22 H 0.4089 -0.4764 0.1698 0.082 Uiso 1 1 calc R
C23 C 0.5340(16) -0.2230(19) 0.2006(3) 0.087(7) Uani 1 1 d .
H23 H 0.5607 -0.1931 0.2206 0.105 Uiso 1 1 calc R
C24 C 0.4814(13) -0.3457(17) 0.1990(4) 0.064(5) Uani 1 1 d .
O1W O 0.5480(5) 0.4024(7) 0.05001(17) 0.0227(17) Uani 1 1 d .
H1WA H 0.5159 0.4743 0.0373 0.027 Uiso 1 1 d R
H1WB H 0.6029 0.4433 0.0594 0.027 Uiso 1 1 d R
O2W O 0.6784(5) -0.0061(7) 0.00963(18) 0.0264(17) Uani 1 1 d .
H2WA H 0.6508 -0.0684 -0.0067 0.032 Uiso 1 1 d R
H2WB H 0.6802 -0.0540 0.0309 0.032 Uiso 1 1 d R
O3W O 0.4224(4) 0.2520(7) 0.01352(19) 0.0236(16) Uani 1 1 d .
H3WA H 0.4060 0.3157 0.0315 0.028 Uiso 1 1 d R
H3WB H 0.4056 0.2948 -0.0075 0.028 Uiso 1 1 d R

loop_
_atom_site_aniso_label
_atom_site_aniso_U_11
_atom_site_aniso_U_22
_atom_site_aniso_U_33
_atom_site_aniso_U_23
_atom_site_aniso_U_13
_atom_site_aniso_U_12
Er1 0.0205(2) 0.0182(2) 0.0207(2) 0.0044(2) 0.00020(18) 0.00078(18)
O1 0.027(4) 0.025(4) 0.034(4) 0.013(3) 0.001(3) 0.008(3)
O2 0.023(4) 0.029(4) 0.071(6) 0.029(4) 0.011(4) 0.010(3)
O3 0.026(4) 0.025(4) 0.029(4) 0.005(3) 0.005(3) 0.009(3)
O4 0.017(3) 0.025(4) 0.026(4) 0.007(3) 0.003(3) 0.006(3)
O5 0.026(4) 0.053(5) 0.035(4) 0.018(4) 0.006(4) 0.020(4)
O6 0.038(5) 0.056(5) 0.024(4) 0.010(4) 0.007(4) 0.018(4)
O7 0.034(4) 0.021(3) 0.017(3) 0.006(3) -0.006(3) -0.007(3)
O8 0.029(4) 0.033(4) 0.018(3) -0.002(3) -0.005(3) -0.001(3)
O9 0.062(5) 0.029(4) 0.021(4) 0.001(3) -0.016(4) -0.017(4)
Cl1 0.151(5) 0.114(3) 0.061(2) 0.061(2) 0.048(3) 0.063(3)
Cl2 0.113(3) 0.060(2) 0.0354(18) 0.0147(15) -0.009(2) -0.009(2)
Cl3 0.150(4) 0.058(2) 0.0306(17) 0.0176(16) 0.012(2) 0.007(3)
C1 0.020(3) 0.023(3) 0.024(3) -0.001(3) -0.005(3) 0.000(3)
C2 0.030(5) 0.024(5) 0.015(5) 0.007(4) 0.008(4) 0.004(4)
C3 0.028(5) 0.024(5) 0.020(5) 0.009(4) 0.004(4) -0.001(5)
C4 0.032(6) 0.024(5) 0.031(6) 0.000(4) 0.005(5) 0.005(5)
C5 0.034(6) 0.032(6) 0.042(7) 0.011(5) 0.009(6) 0.002(6)
C6 0.052(7) 0.017(5) 0.037(6) 0.012(4) -0.005(6) 0.007(5)
C7 0.064(8) 0.038(7) 0.028(6) -0.002(5) 0.027(6) -0.009(7)
C8 0.085(10) 0.027(6) 0.019(5) 0.006(5) 0.011(6) -0.007(7)
C9 0.028(5) 0.015(5) 0.033(6) 0.004(4) -0.001(5) 0.002(5)
C10 0.035(6) 0.041(6) 0.024(5) 0.010(5) 0.003(5) 0.007(6)
C11 0.035(6) 0.031(6) 0.020(5) 0.006(4) -0.003(5) -0.006(5)
C12 0.073(10) 0.066(9) 0.037(7) 0.022(6) 0.009(7) 0.030(8)
C13 0.033(6) 0.046(7) 0.053(8) 0.004(6) 0.004(6) 0.005(6)
C14 0.089(12) 0.069(10) 0.034(7) 0.003(7) 0.015(8) 0.030(10)
C15 0.062(8) 0.040(7) 0.049(8) 0.025(6) -0.013(7) 0.010(7)
C16 0.082(10) 0.038(7) 0.018(6) 0.006(5) -0.014(6) -0.020(7)
C17 0.020(5) 0.024(5) 0.021(5) 0.004(4) 0.003(4) 0.006(4)
C18 0.029(3) 0.025(3) 0.020(3) 0.002(3) 0.003(3) -0.001(3)
C19 0.046(7) 0.033(6) 0.012(5) 0.010(4) 0.001(5) 0.008(5)
C20 0.052(8) 0.049(8) 0.039(7) 0.022(6) -0.008(6) -0.005(7)
C21 0.134(15) 0.048(8) 0.037(8) 0.004(6) -0.037(9) -0.015(10)
C22 0.052(8) 0.077(10) 0.077(10) 0.049(8) 0.020(8) -0.004(9)
C23 0.167(19) 0.074(11) 0.021(7) 0.002(7) -0.034(10) 0.022(13)
C24 0.094(12) 0.063(9) 0.035(7) 0.026(6) 0.031(8) 0.030(9)
O1W 0.018(3) 0.030(4) 0.020(3) 0.003(3) -0.009(3) 0.000(3)
O2W 0.034(4) 0.021(3) 0.025(4) 0.002(3) -0.004(3) 0.007(3)
O3W 0.017(3) 0.024(3) 0.030(4) 0.001(3) -0.004(3) 0.005(3)

loop_
_atom_type_symbol
_atom_type_description
_atom_type_scat_dispersion_real
_atom_type_scat_dispersion_imag
_atom_type_scat_source
C C 0.0033 0.0016 'International Tables Vol C Tables 4.2.6.8 and 6.1.1.4'
H H 0.0000 0.0000 'International Tables Vol C Tables 4.2.6.8 and 6.1.1.4'
O O 0.0106 0.0060 'International Tables Vol C Tables 4.2.6.8 and 6.1.1.4'
Cl Cl 0.1484 0.1585 'International Tables Vol C Tables 4.2.6.8 and 6.1.1.4'
Er Er -0.2586 4.9576 'International Tables Vol C Tables 4.2.6.8 and 6.1.1.4'

loop_
_geom_angle_atom_site_label_1
_geom_angle_atom_site_label_2
_geom_angle_atom_site_label_3
_geom_angle
_geom_angle_site_symmetry_1
_geom_angle_site_symmetry_3
O8 Er1 O4 146.8(3) 5_655 .
O8 Er1 O7 103.0(2) 5_655 .
O4 Er1 O7 85.3(2) . .
O8 Er1 O1W 139.6(2) 5_655 .
O4 Er1 O1W 72.8(2) . .
O7 Er1 O1W 83.0(2) . .
O8 Er1 O2W 73.2(3) 5_655 .
O4 Er1 O2W 78.2(2) . .
O7 Er1 O2W 75.0(2) . .
O1W Er1 O2W 144.7(2) . .
O8 Er1 O1 80.0(3) 5_655 .
O4 Er1 O1 76.4(2) . .
O7 Er1 O1 147.4(2) . .
O1W Er1 O1 116.0(2) . .
O2W Er1 O1 75.0(2) . .
O8 Er1 O2 83.7(3) 5_655 .
O4 Er1 O2 100.2(3) . .
O7 Er1 O2 158.7(3) . .
O1W Er1 O2 79.2(3) . .
O2W Er1 O2 126.2(3) . .
O1 Er1 O2 53.2(2) . .
O8 Er1 O3W 72.6(3) 5_655 .
O4 Er1 O3W 140.6(2) . .
O7 Er1 O3W 81.4(3) . .
O1W Er1 O3W 68.9(2) . .
O2W Er1 O3W 132.2(2) . .
O1 Er1 O3W 129.2(2) . .
O2 Er1 O3W 81.4(2) . .
O8 Er1 C1 82.0(3) 5_655 .
O4 Er1 C1 87.2(3) . .
O7 Er1 C1 172.0(3) . .
O1W Er1 C1 97.4(3) . .
O2W Er1 C1 100.9(3) . .
O1 Er1 C1 26.5(3) . .
O2 Er1 C1 26.7(3) . .
O3W Er1 C1 106.2(3) . .
C1 O1 Er1 92.4(6) . .
C1 O2 Er1 91.5(6) . .
C3 O3 C2 117.8(8) . .
C9 O4 Er1 133.8(6) . .
C11 O6 C10 118.2(9) . .
C17 O7 Er1 118.4(6) . .
C17 O8 Er1 165.2(7) . 5_655
C18 O9 C19 116.5(8) . .
O1 C1 O2 122.7(10) . .
O1 C1 C2 117.4(9) . .
O2 C1 C2 119.8(9) . .
O1 C1 Er1 61.1(5) . .
O2 C1 Er1 61.8(6) . .
C2 C1 Er1 178.2(7) . .
O3 C2 C1 109.7(8) . .
O3 C2 H2A 109.7 . .
C1 C2 H2A 109.7 . .
O3 C2 H2B 109.7 . .
C1 C2 H2B 109.7 . .
H2A C2 H2B 108.2 . .
C4 C3 C5 121.8(10) . .
C4 C3 O3 114.0(9) . .
C5 C3 O3 124.2(10) . .
C3 C4 C6 118.5(11) . .
C3 C4 H4 120.8 . .
C6 C4 H4 120.8 . .
C7 C5 C3 119.5(11) . .
C7 C5 H5 120.3 . .
C3 C5 H5 120.3 . .
C4 C6 C8 120.1(11) . .
C4 C6 H6 119.9 . .
C8 C6 H6 119.9 . .
C8 C7 C5 120.0(12) . .
C8 C7 H7 120.0 . .
C5 C7 H7 120.0 . .
C7 C8 C6 120.0(10) . .
C7 C8 Cl3 120.8(10) . .
C6 C8 Cl3 119.2(10) . .
O5 C9 O4 124.7(10) . .
O5 C9 C10 120.4(10) . .
O4 C9 C10 114.8(9) . .
O6 C10 C9 110.3(9) . .
O6 C10 H10A 109.6 . .
C9 C10 H10A 109.6 . .
O6 C10 H10B 109.6 . .
C9 C10 H10B 109.6 . .
H10A C10 H10B 108.1 . .
O6 C11 C13 117.9(11) . .
O6 C11 C12 123.0(11) . .
C13 C11 C12 119.1(11) . .
C14 C12 C11 120.4(14) . .
C14 C12 H12 119.8 . .
C11 C12 H12 119.8 . .
C15 C13 C11 119.2(13) . .
C15 C13 H13 120.4 . .
C11 C13 H13 120.4 . .
C16 C14 C12 119.9(14) . .
C16 C14 H14 120.1 . .
C12 C14 H14 120.1 . .
C16 C15 C13 121.6(13) . .
C16 C15 H15 119.2 . .
C13 C15 H15 119.2 . .
C15 C16 C14 119.7(12) . .
C15 C16 Cl2 121.1(11) . .
C14 C16 Cl2 119.1(11) . .
O8 C17 O7 124.8(9) . .
O8 C17 C18 114.5(9) . .
O7 C17 C18 120.7(9) . .
O9 C18 C17 112.5(9) . .
O9 C18 H18A 109.1 . .
C17 C18 H18A 109.1 . .
O9 C18 H18B 109.1 . .
C17 C18 H18B 109.1 . .
H18A C18 H18B 107.8 . .
C21 C19 C20 119.3(12) . .
C21 C19 O9 117.9(12) . .
C20 C19 O9 122.8(10) . .
C19 C20 C22 119.9(13) . .
C19 C20 H20 120.1 . .
C22 C20 H20 120.1 . .
C19 C21 C23 122.4(16) . .
C19 C21 H21 118.8 . .
C23 C21 H21 118.8 . .
C24 C22 C20 118.6(15) . .
C24 C22 H22 120.7 . .
C20 C22 H22 120.7 . .
C21 C23 C24 117.6(15) . .
C21 C23 H23 121.2 . .
C24 C23 H23 121.2 . .
C22 C24 C23 122.2(13) . .
C22 C24 Cl1 118.5(13) . .
C23 C24 Cl1 119.2(12) . .
Er1 O1W H1WA 109.4 . .
Er1 O1W H1WB 109.2 . .
H1WA O1W H1WB 109.5 . .
Er1 O2W H2WA 109.2 . .
Er1 O2W H2WB 109.4 . .
H2WA O2W H2WB 109.5 . .
Er1 O3W H3WA 109.6 . .
Er1 O3W H3WB 109.3 . .
H3WA O3W H3WB 109.5 . .

loop_
_geom_bond_atom_site_label_1
_geom_bond_atom_site_label_2
_geom_bond_distance
_geom_bond_site_symmetry_2
Er1 O8 2.255(7) 5_655
Er1 O4 2.283(7) .
Er1 O7 2.343(7) .
Er1 O1W 2.366(7) .
Er1 O2W 2.400(7) .
Er1 O1 2.428(7) .
Er1 O2 2.443(8) .
Er1 O3W 2.445(6) .
Er1 C1 2.771(10) .
O1 C1 1.239(12) .
O2 C1 1.246(12) .
O3 C3 1.387(12) .
O3 C2 1.406(12) .
O4 C9 1.262(12) .
O5 C9 1.213(13) .
O6 C11 1.360(13) .
O6 C10 1.413(14) .
O7 C17 1.269(12) .
O8 C17 1.237(12) .
O8 Er1 2.255(7) 5_655
O9 C18 1.390(12) .
O9 C19 1.392(12) .
Cl1 C24 1.750(14) .
Cl2 C16 1.720(12) .
Cl3 C8 1.718(11) .
C1 C2 1.516(14) .
C2 H2A 0.9700 .
C2 H2B 0.9700 .
C3 C4 1.369(15) .
C3 C5 1.373(16) .
C4 C6 1.375(16) .
C4 H4 0.9300 .
C5 C7 1.368(16) .
C5 H5 0.9300 .
C6 C8 1.394(18) .
C6 H6 0.9300 .
C7 C8 1.367(19) .
C7 H7 0.9300 .
C9 C10 1.491(15) .
C10 H10A 0.9700 .
C10 H10B 0.9700 .
C11 C13 1.376(17) .
C11 C12 1.382(18) .
C12 C14 1.372(19) .
C12 H12 0.9300 .
C13 C15 1.369(18) .
C13 H13 0.9300 .
C14 C16 1.36(2) .
C14 H14 0.9300 .
C15 C16 1.35(2) .
C15 H15 0.9300 .
C17 C18 1.517(14) .
C18 H18A 0.9700 .
C18 H18B 0.9700 .
C19 C21 1.346(18) .
C19 C20 1.371(17) .
C20 C22 1.383(19) .
C20 H20 0.9300 .
C21 C23 1.35(2) .
C21 H21 0.9300 .
C22 C24 1.34(2) .
C22 H22 0.9300 .
C23 C24 1.37(3) .
C23 H23 0.9300 .
O1W H1WA 0.9600 .
O1W H1WB 0.9600 .
O2W H2WA 0.9600 .
O2W H2WB 0.9600 .
O3W H3WA 0.9600 .
O3W H3WB 0.9600 .

loop_
_geom_torsion_atom_site_label_1
_geom_torsion_atom_site_label_2
_geom_torsion_atom_site_label_3
_geom_torsion_atom_site_label_4
_geom_torsion
_geom_torsion_site_symmetry_1
O8 Er1 O1 C1 91.9(6) 5_655
O4 Er1 O1 C1 -111.7(6) .
O7 Er1 O1 C1 -169.5(6) .
O1W Er1 O1 C1 -48.9(6) .
O2W Er1 O1 C1 167.1(6) .
O2 Er1 O1 C1 2.4(6) .
O3W Er1 O1 C1 34.3(7) .
O8 Er1 O2 C1 -84.7(7) 5_655
O4 Er1 O2 C1 61.9(7) .
O7 Er1 O2 C1 165.6(7) .
O1W Er1 O2 C1 132.0(7) .
O2W Er1 O2 C1 -20.9(8) .
O1 Er1 O2 C1 -2.4(6) .
O3W Er1 O2 C1 -158.0(7) .
O8 Er1 O4 C9 -49.6(11) 5_655
O7 Er1 O4 C9 57.1(9) .
O1W Er1 O4 C9 141.1(9) .
O2W Er1 O4 C9 -18.5(9) .
O1 Er1 O4 C9 -95.7(9) .
O2 Er1 O4 C9 -143.7(9) .
O3W Er1 O4 C9 127.4(9) .
C1 Er1 O4 C9 -120.3(9) .
O8 Er1 O7 C17 -0.8(8) 5_655
O4 Er1 O7 C17 -148.2(7) .
O1W Er1 O7 C17 138.6(7) .
O2W Er1 O7 C17 -69.1(7) .
O1 Er1 O7 C17 -92.5(8) .
O2 Er1 O7 C17 105.5(9) .
O3W Er1 O7 C17 69.0(7) .
C1 Er1 O7 C17 -128.4(19) .
Er1 O1 C1 O2 -4.5(11) .
Er1 O1 C1 C2 179.0(8) .
Er1 O2 C1 O1 4.5(11) .
Er1 O2 C1 C2 -179.1(8) .
O8 Er1 C1 O1 -83.8(6) 5_655
O4 Er1 C1 O1 64.7(6) .
O7 Er1 C1 O1 45(2) .
O1W Er1 C1 O1 137.0(6) .
O2W Er1 C1 O1 -12.7(6) .
O2 Er1 C1 O1 -175.7(10) .
O3W Er1 C1 O1 -153.0(6) .
O8 Er1 C1 O2 91.9(7) 5_655
O4 Er1 C1 O2 -119.6(7) .
O7 Er1 C1 O2 -139.3(18) .
O1W Er1 C1 O2 -47.4(7) .
O2W Er1 C1 O2 163.0(6) .
O1 Er1 C1 O2 175.7(10) .
O3W Er1 C1 O2 22.7(7) .
O8 Er1 C1 C2 -114(23) 5_655
O4 Er1 C1 C2 34(23) .
O7 Er1 C1 C2 14(25) .
O1W Er1 C1 C2 106(23) .
O2W Er1 C1 C2 -43(23) .
O1 Er1 C1 C2 -31(23) .
O2 Er1 C1 C2 154(24) .
O3W Er1 C1 C2 176(100) .
C3 O3 C2 C1 -162.2(8) .
O1 C1 C2 O3 178.3(9) .
O2 C1 C2 O3 1.7(13) .
Er1 C1 C2 O3 -152(23) .
C2 O3 C3 C4 173.7(9) .
C2 O3 C3 C5 -6.6(15) .
C5 C3 C4 C6 3.0(17) .
O3 C3 C4 C6 -177.3(10) .
C4 C3 C5 C7 -3.1(18) .
O3 C3 C5 C7 177.2(11) .
C3 C4 C6 C8 -0.8(18) .
C3 C5 C7 C8 0.8(19) .
C5 C7 C8 C6 1(2) .
C5 C7 C8 Cl3 -179.2(10) .
C4 C6 C8 C7 -1.3(19) .
C4 C6 C8 Cl3 179.1(10) .
Er1 O4 C9 O5 90.6(12) .
Er1 O4 C9 C10 -92.1(11) .
C11 O6 C10 C9 178.0(9) .
O5 C9 C10 O6 -13.5(15) .
O4 C9 C10 O6 169.0(9) .
C10 O6 C11 C13 174.3(11) .
C10 O6 C11 C12 -6.6(17) .
O6 C11 C12 C14 178.8(14) .
C13 C11 C12 C14 -2(2) .
O6 C11 C13 C15 -178.7(12) .
C12 C11 C13 C15 2(2) .
C11 C12 C14 C16 1(3) .
C11 C13 C15 C16 -1(2) .
C13 C15 C16 C14 0(2) .
C13 C15 C16 Cl2 178.1(12) .
C12 C14 C16 C15 0(2) .
C12 C14 C16 Cl2 -178.1(13) .
Er1 O8 C17 O7 161(2) 5_655
Er1 O8 C17 C18 -17(3) 5_655
Er1 O7 C17 O8 -6.1(13) .
Er1 O7 C17 C18 172.0(7) .
C19 O9 C18 C17 175.5(9) .
O8 C17 C18 O9 174.8(9) .
O7 C17 C18 O9 -3.5(14) .
C18 O9 C19 C21 -176.1(13) .
C18 O9 C19 C20 6.0(16) .
C21 C19 C20 C22 2(2) .
O9 C19 C20 C22 179.6(13) .
C20 C19 C21 C23 0(3) .
O9 C19 C21 C23 -178.2(17) .
C19 C20 C22 C24 -1(2) .
C19 C21 C23 C24 -1(3) .
C20 C22 C24 C23 0(3) .
C20 C22 C24 Cl1 -177.5(12) .
C21 C23 C24 C22 2(3) .
C21 C23 C24 Cl1 178.8(16) .
